data_2204553
loop_
_publ_author_name
'Daqing Shi'
'Zhengyi Li'
'Chunling Shi'
'Xiangshan Wang'
'Yong Zhang'

_publ_section_title
;
 3-(4-Chlorophenyl)-3,4-dihydroquinazolin-2(1<i>H</i>)-one
;
_journal_issue 11
_journal_name_full 'Acta Crystallographica Section E'
_journal_page_first o2011
_journal_page_last o2013
_journal_paper_doi 10.1107/S1600536804025218
_journal_volume 60
_journal_year 2004
_chemical_formula_iupac 'C14 H11 Cl N2 O'
_chemical_formula_moiety 'C14 H11 Cl N2 O'
_chemical_formula_sum 'C14 H11 Cl N2 O'
_chemical_formula_weight 258.70
_chemical_melting_point 552.5(5)
_chemical_name_systematic
;
3-(4-Chlorophenyl)-3,4-dihydroquinazolin-2(1H)-one
;
_space_group_IT_number 14
_symmetry_cell_setting monoclinic
_symmetry_space_group_name_Hall '-P 2ybc'
_symmetry_space_group_name_H-M 'P 1 21/c 1'
_atom_sites_solution_hydrogens geom
_atom_sites_solution_primary direct
_atom_sites_solution_secondary difmap
_cell_angle_alpha 90.00
_cell_angle_beta 111.329(4)
_cell_angle_gamma 90.00
_cell_formula_units_Z 4
_cell_length_a 9.788(2)
_cell_length_b 13.142(3)
_cell_length_c 10.114(2)
_cell_measurement_reflns_used 5478
_cell_measurement_temperature 193(2)
_cell_measurement_theta_max 27.5
_cell_measurement_theta_min 3.1
_cell_volume 1211.9(4)
_computing_cell_refinement CrystalClear
_computing_data_collection 'CrystalClear (Rigaku, 2000)'
_computing_data_reduction 'CrystalStructure (Rigaku/MSC, 2003)'
_computing_molecular_graphics SHELXTL
_computing_publication_material SHELXTL
_computing_structure_refinement SHELXTL
_computing_structure_solution 'SHELXTL (Sheldrick, 1997)'
_diffrn_ambient_temperature 193(2)
_diffrn_detector_area_resol_mean 7.31
_diffrn_measured_fraction_theta_full 0.995
_diffrn_measured_fraction_theta_max 0.995
_diffrn_measurement_device_type 'Rigaku Mercury'
_diffrn_measurement_method \w
_diffrn_radiation_monochromator graphite
_diffrn_radiation_source 'fine-focus sealed tube'
_diffrn_radiation_type MoK\a
_diffrn_radiation_wavelength 0.71070
_diffrn_reflns_av_R_equivalents 0.0212
_diffrn_reflns_av_sigmaI/netI 0.0184
_diffrn_reflns_limit_h_max 12
_diffrn_reflns_limit_h_min -12
_diffrn_reflns_limit_k_max 17
_diffrn_reflns_limit_k_min -15
_diffrn_reflns_limit_l_max 13
_diffrn_reflns_limit_l_min -12
_diffrn_reflns_number 13104
_diffrn_reflns_theta_full 27.47
_diffrn_reflns_theta_max 27.47
_diffrn_reflns_theta_min 3.78
_exptl_absorpt_coefficient_mu 0.303
_exptl_absorpt_correction_T_max 0.9146
_exptl_absorpt_correction_T_min 0.8205
_exptl_absorpt_correction_type multi-scan
_exptl_absorpt_process_details '(Jacobson, 1998)'
_exptl_crystal_colour colorless
_exptl_crystal_density_diffrn 1.418
_exptl_crystal_density_method 'not measured'
_exptl_crystal_description block
_exptl_crystal_F_000 536
_exptl_crystal_size_max 0.68
_exptl_crystal_size_mid 0.52
_exptl_crystal_size_min 0.30
_refine_diff_density_max 0.229
_refine_diff_density_min -0.355
_refine_ls_extinction_method none
_refine_ls_goodness_of_fit_ref 1.083
_refine_ls_hydrogen_treatment mixed
_refine_ls_matrix_type full
_refine_ls_number_parameters 168
_refine_ls_number_reflns 2767
_refine_ls_number_restraints 0
_refine_ls_restrained_S_all 1.083
_refine_ls_R_factor_all 0.0402
_refine_ls_R_factor_gt 0.0372
_refine_ls_shift/su_max 0.001
_refine_ls_shift/su_mean 0.000
_refine_ls_structure_factor_coef Fsqd
_refine_ls_weighting_details 'calc w = 1/[\s^2^(Fo^2^)+(0.045P)^2^+0.4313P] where P = (Fo^2^+2Fc^2^)/3'
_refine_ls_weighting_scheme calc
_refine_ls_wR_factor_gt 0.0934
_refine_ls_wR_factor_ref 0.0960
_reflns_number_gt 2596
_reflns_number_total 2767
_reflns_threshold_expression I>2\s(I)
_cod_data_source_file ob6418.cif
_cod_data_source_block I
_cod_depositor_comments
;
The following automatic conversions were performed:

'_chemical_melting_point' value '552-553' was changed to '552.5(5)' -
the average value was taken and precision was estimated.

Automatic conversion script
Id: cif_fix_values 1646 2011-03-28 12:23:43Z adriana 

The following automatic conversions were performed:

'_chemical_melting_point' value '552-553' was changed to '552.5(5)' -
the average value was taken and precision was estimated.

Automatic conversion script
Id: cif_fix_values 1715 2011-07-08 13:25:40Z adriana 
;
_cod_original_sg_symbol_Hall '-p 2ybc'
_cod_original_sg_symbol_H-M 'P 21/c'
_cod_database_code 2204553
_cod_database_fobs_code 2204553

loop_
_symmetry_equiv_pos_as_xyz
'x, y, z'
'-x, y+1/2, -z+1/2'
'-x, -y, -z'
'x, -y-1/2, z-1/2'

loop_
_atom_site_label
_atom_site_fract_x
_atom_site_fract_y
_atom_site_fract_z
_atom_site_U_iso_or_equiv
_atom_site_adp_type
_atom_site_calc_flag
_atom_site_refinement_flags
_atom_site_occupancy
_atom_site_type_symbol
Cl1 1.17552(4) 0.08482(3) 1.23922(4) 0.03801(13) Uani d . 1 Cl
O1 0.65179(10) 0.40940(7) 1.05253(10) 0.0294(2) Uani d . 1 O
N1 0.57442(13) 0.51126(9) 0.85885(13) 0.0316(3) Uani d . 1 N
N2 0.76210(12) 0.39581(9) 0.88803(11) 0.0269(2) Uani d . 1 N
C1 0.66197(13) 0.43694(10) 0.93965(14) 0.0254(3) Uani d . 1 C
C2 0.74234(17) 0.40419(11) 0.73756(14) 0.0344(3) Uani d . 1 C
H2A 0.6756 0.3497 0.6833 0.041 Uiso calc R 1 H
H2B 0.8381 0.3948 0.7267 0.041 Uiso calc R 1 H
C3 0.67993(14) 0.50578(10) 0.67866(14) 0.0287(3) Uani d . 1 C
C4 0.59493(14) 0.55671(11) 0.74218(14) 0.0288(3) Uani d . 1 C
C5 0.69748(15) 0.54795(11) 0.55997(15) 0.0332(3) Uani d . 1 C
H5 0.7539 0.5130 0.5152 0.040 Uiso calc R 1 H
C6 0.63332(16) 0.64073(12) 0.50611(16) 0.0375(3) Uani d . 1 C
H6 0.6457 0.6692 0.4249 0.045 Uiso calc R 1 H
C7 0.55076(17) 0.69171(12) 0.57205(16) 0.0383(3) Uani d . 1 C
H7 0.5073 0.7554 0.5359 0.046 Uiso calc R 1 H
C8 0.53153(15) 0.65020(11) 0.68998(15) 0.0347(3) Uani d . 1 C
H8 0.4754 0.6853 0.7349 0.042 Uiso calc R 1 H
C9 0.86292(13) 0.32077(10) 0.97114(13) 0.0247(3) Uani d . 1 C
C10 0.86808(14) 0.22494(10) 0.91564(14) 0.0284(3) Uani d . 1 C
H10 0.8039 0.2086 0.8221 0.034 Uiso calc R 1 H
C11 0.96687(15) 0.15283(10) 0.99654(15) 0.0303(3) Uani d . 1 C
H11 0.9715 0.0874 0.9585 0.036 Uiso calc R 1 H
C12 1.05842(14) 0.17722(10) 1.13298(14) 0.0273(3) Uani d . 1 C
C13 1.05681(15) 0.27301(11) 1.18835(15) 0.0338(3) Uani d . 1 C
H13 1.1219 0.2894 1.2815 0.041 Uiso calc R 1 H
C14 0.95910(15) 0.34496(11) 1.10649(15) 0.0335(3) Uani d . 1 C
H14 0.9579 0.4113 1.1433 0.040 Uiso calc R 1 H
H1 0.511(2) 0.5347(13) 0.8912(18) 0.039(4) Uiso d . 1 H

loop_
_atom_site_aniso_label
_atom_site_aniso_U_11
_atom_site_aniso_U_22
_atom_site_aniso_U_33
_atom_site_aniso_U_12
_atom_site_aniso_U_13
_atom_site_aniso_U_23
Cl1 0.0400(2) 0.0363(2) 0.0361(2) 0.01008(14) 0.01183(16) 0.00985(14)
O1 0.0280(5) 0.0308(5) 0.0333(5) 0.0030(4) 0.0160(4) -0.0027(4)
N1 0.0278(6) 0.0348(6) 0.0366(6) 0.0107(5) 0.0171(5) 0.0001(5)
N2 0.0248(5) 0.0308(6) 0.0266(5) 0.0087(4) 0.0112(4) -0.0012(4)
C1 0.0207(6) 0.0257(6) 0.0308(6) -0.0001(5) 0.0105(5) -0.0066(5)
C2 0.0382(8) 0.0385(8) 0.0281(7) 0.0149(6) 0.0142(6) -0.0003(6)
C3 0.0239(6) 0.0308(7) 0.0301(6) 0.0046(5) 0.0084(5) -0.0024(5)
C4 0.0229(6) 0.0309(7) 0.0308(7) 0.0035(5) 0.0077(5) -0.0027(5)
C5 0.0294(7) 0.0382(8) 0.0323(7) 0.0050(6) 0.0114(6) -0.0002(6)
C6 0.0362(8) 0.0395(8) 0.0340(7) 0.0028(6) 0.0092(6) 0.0058(6)
C7 0.0362(8) 0.0315(8) 0.0408(8) 0.0071(6) 0.0065(6) 0.0023(6)
C8 0.0303(7) 0.0323(8) 0.0391(8) 0.0081(5) 0.0096(6) -0.0051(6)
C9 0.0214(6) 0.0268(6) 0.0278(6) 0.0035(5) 0.0112(5) -0.0008(5)
C10 0.0273(6) 0.0285(7) 0.0281(6) 0.0011(5) 0.0087(5) -0.0042(5)
C11 0.0334(7) 0.0244(7) 0.0338(7) 0.0023(5) 0.0132(6) -0.0018(5)
C12 0.0253(6) 0.0289(7) 0.0300(6) 0.0040(5) 0.0129(5) 0.0050(5)
C13 0.0298(7) 0.0382(8) 0.0289(7) 0.0038(6) 0.0053(5) -0.0057(6)
C14 0.0323(7) 0.0300(7) 0.0342(7) 0.0049(5) 0.0075(6) -0.0091(6)

loop_
_atom_type_symbol
_atom_type_description
_atom_type_scat_dispersion_real
_atom_type_scat_dispersion_imag
_atom_type_scat_source
C C 0.0033 0.0016 'International Tables Vol C Tables 4.2.6.8 and 6.1.1.4'
H H 0.0000 0.0000 'International Tables Vol C Tables 4.2.6.8 and 6.1.1.4'
Cl Cl 0.1484 0.1585 'International Tables Vol C Tables 4.2.6.8 and 6.1.1.4'
N N 0.0061 0.0033 'International Tables Vol C Tables 4.2.6.8 and 6.1.1.4'
O O 0.0106 0.0060 'International Tables Vol C Tables 4.2.6.8 and 6.1.1.4'

loop_
_geom_angle_atom_site_label_1
_geom_angle_atom_site_label_2
_geom_angle_atom_site_label_3
_geom_angle
_geom_angle_publ_flag
C1 N1 C4 124.12(11) y
C1 N1 H1 114.5(12) ?
C4 N1 H1 120.9(12) ?
C1 N2 C9 118.77(11) y
C1 N2 C2 121.35(11) y
C9 N2 C2 117.61(10) y
O1 C1 N1 121.39(11) y
O1 C1 N2 122.87(12) y
N1 C1 N2 115.73(12) y
N2 C2 C3 111.11(11) y
N2 C2 H2A 109.4 ?
C3 C2 H2A 109.4 ?
N2 C2 H2B 109.4 ?
C3 C2 H2B 109.4 ?
H2A C2 H2B 108.0 ?
C5 C3 C4 119.29(13) ?
C5 C3 C2 122.59(12) ?
C4 C3 C2 118.04(12) ?
C8 C4 C3 120.53(13) ?
C8 C4 N1 121.04(12) no
C3 C4 N1 118.43(12) no
C3 C5 C6 120.60(13) ?
C3 C5 H5 119.7 ?
C6 C5 H5 119.7 ?
C5 C6 C7 119.54(14) ?
C5 C6 H6 120.2 ?
C7 C6 H6 120.2 ?
C8 C7 C6 120.48(14) ?
C8 C7 H7 119.8 ?
C6 C7 H7 119.8 ?
C7 C8 C4 119.55(13) ?
C7 C8 H8 120.2 ?
C4 C8 H8 120.2 ?
C14 C9 C10 119.73(12) ?
C14 C9 N2 119.80(12) no
C10 C9 N2 120.44(11) no
C9 C10 C11 120.09(12) ?
C9 C10 H10 120.0 ?
C11 C10 H10 120.0 ?
C12 C11 C10 119.32(12) ?
C12 C11 H11 120.3 ?
C10 C11 H11 120.3 ?
C13 C12 C11 121.18(12) ?
C13 C12 Cl1 119.11(11) ?
C11 C12 Cl1 119.69(11) ?
C12 C13 C14 119.17(13) ?
C12 C13 H13 120.4 ?
C14 C13 H13 120.4 ?
C13 C14 C9 120.45(13) ?
C13 C14 H14 119.8 ?
C9 C14 H14 119.8 ?

loop_
_geom_bond_atom_site_label_1
_geom_bond_atom_site_label_2
_geom_bond_distance
_geom_bond_publ_flag
Cl1 C12 1.7456(13) ?
O1 C1 1.2358(17) y
N1 C1 1.3589(17) y
N1 C4 1.4006(18) y
N1 H1 0.861(18) ?
N2 C1 1.3775(16) y
N2 C9 1.4317(16) y
N2 C2 1.4668(17) y
C2 C3 1.4986(19) y
C2 H2A 0.9900 ?
C2 H2B 0.9900 ?
C3 C5 1.388(2) ?
C3 C4 1.3935(18) ?
C4 C8 1.391(2) ?
C5 C6 1.389(2) ?
C5 H5 0.9500 ?
C6 C7 1.392(2) ?
C6 H6 0.9500 ?
C7 C8 1.385(2) ?
C7 H7 0.9500 ?
C8 H8 0.9500 ?
C9 C14 1.3869(19) ?
C9 C10 1.3872(18) ?
C10 C11 1.3881(19) ?
C10 H10 0.9500 ?
C11 C12 1.3822(19) ?
C11 H11 0.9500 ?
C12 C13 1.380(2) ?
C13 C14 1.3850(19) ?
C13 H13 0.9500 ?
C14 H14 0.9500 ?

loop_
_geom_hbond_atom_site_label_D
_geom_hbond_atom_site_label_H
_geom_hbond_atom_site_label_A
_geom_hbond_site_symmetry_A
_geom_hbond_distance_DH
_geom_hbond_distance_HA
_geom_hbond_distance_DA
_geom_hbond_angle_DHA
N1 H1 O1 3_667 0.861(18) 2.012(19) 2.8699(15) 174.5(16)
C7 H7 O1 2_656 0.95 2.51 3.4477(18) 169

loop_
_geom_torsion_atom_site_label_1
_geom_torsion_atom_site_label_2
_geom_torsion_atom_site_label_3
_geom_torsion_atom_site_label_4
_geom_torsion
_geom_torsion_publ_flag
C4 N1 C1 O1 169.77(12) no
C4 N1 C1 N2 -9.71(19) y
C9 N2 C1 O1 -2.58(19) no
C2 N2 C1 O1 159.91(13) no
C9 N2 C1 N1 176.89(11) y
C2 N2 C1 N1 -20.61(18) y
C1 N2 C2 C3 37.78(18) y
C9 N2 C2 C3 -159.53(12) y
N2 C2 C3 C5 156.71(13) y
N2 C2 C3 C4 -26.63(18) y
C5 C3 C4 C8 -1.8(2) ?
C2 C3 C4 C8 -178.57(13) ?
C5 C3 C4 N1 177.85(12) no
C2 C3 C4 N1 1.07(19) y
C1 N1 C4 C8 -160.96(13) y
C1 N1 C4 C3 19.4(2) y
C4 C3 C5 C6 1.1(2) no
C2 C3 C5 C6 177.72(14) ?
C3 C5 C6 C7 0.0(2) ?
C5 C6 C7 C8 -0.4(2) ?
C6 C7 C8 C4 -0.2(2) ?
C3 C4 C8 C7 1.4(2) ?
N1 C4 C8 C7 -178.26(13) no
C1 N2 C9 C14 -59.84(17) y
C2 N2 C9 C14 137.01(14) no
C1 N2 C9 C10 122.08(13) no
C2 N2 C9 C10 -41.07(17) y
C14 C9 C10 C11 1.5(2) ?
N2 C9 C10 C11 179.54(12) ?
C9 C10 C11 C12 0.7(2) ?
C10 C11 C12 C13 -2.2(2) ?
C10 C11 C12 Cl1 176.30(10) ?
C11 C12 C13 C14 1.5(2) ?
Cl1 C12 C13 C14 -177.02(11) ?
C12 C13 C14 C9 0.7(2) ?
C10 C9 C14 C13 -2.2(2) ?
N2 C9 C14 C13 179.72(12) ?

loop_
_cod_related_entry_id
_cod_related_entry_database
_cod_related_entry_code
1 ChemSpider 21130285
